data_2010412
loop_
_publ_author_name
'P. Gosselin'
'E. Bonfand'
'C. Maignan'
'R. Retoux'

_publ_section_title
;
The Diels-Alder Adduct of an Enantiopure 2-Sulfinyldiene and Maleimide:
(1S,2R,3S,R~s~)-3-Methyl-5-p-toluenesulfinylcyclohex-4-en-1,2-dicarboximide
;
_journal_name_full 'Acta Crystallographica Section C'
_journal_page_first 94
_journal_page_last 96
_journal_volume 51
_journal_year 1995
_chemical_formula_moiety 'C16 H17 N O3 S'
_chemical_formula_sum 'C16 H17 N O3 S'
_chemical_formula_weight 303.37
_space_group_IT_number 19
_symmetry_cell_setting orthorhombic
_symmetry_space_group_name_Hall 'P 2ac 2ab'
_symmetry_space_group_name_H-M 'P 21 21 21'
_cell_angle_alpha 90.00
_cell_angle_beta 90.00
_cell_angle_gamma 90.00
_cell_formula_units_Z 4
_cell_length_a 8.5143(7)
_cell_length_b 11.8171(6)
_cell_length_c 14.7520(9)
_cell_measurement_temperature 293(2)
_cell_volume 1484.3(2)
_diffrn_ambient_temperature 293(2)
_exptl_crystal_density_diffrn 1.358
_refine_ls_R_factor_obs 0.0419
_refine_ls_wR_factor_obs 0.1108
_cod_database_code 2010412

loop_
_symmetry_equiv_pos_as_xyz
'x, y, z'
'-x+1/2, -y, z+1/2'
'-x, y+1/2, -z+1/2'
'x+1/2, -y+1/2, -z'

loop_
_atom_site_aniso_label
_atom_site_aniso_U_11
_atom_site_aniso_U_22
_atom_site_aniso_U_33
_atom_site_aniso_U_12
_atom_site_aniso_U_13
_atom_site_aniso_U_23
S 0.0505(2) 0.0359(2) 0.0366(2) 0.0075(2) 0.0165(2) -0.00040(15)
N 0.0552(9) 0.0485(8) 0.0294(6) 0.0049(7) -0.0035(6) 0.0123(6)
O1 0.0872(11) 0.0558(8) 0.0274(5) 0.0231(8) 0.0011(6) -0.0092(5)
O2 0.107(2) 0.0433(8) 0.0595(10) -0.0178(9) -0.0056(10) 0.0099(7)
O3 0.102(2) 0.0741(11) 0.0533(9) -0.0120(11) -0.0395(10) -0.0017(9)
C1 0.0386(8) 0.0343(7) 0.0339(7) 0.0064(6) 0.0002(6) -0.0056(5)
C2 0.0388(8) 0.0401(8) 0.0452(9) -0.0018(7) -0.0083(7) 0.0024(7)
C3 0.0454(9) 0.0446(9) 0.0580(11) 0.0025(7) -0.0012(8) 0.0123(8)
C4 0.0828(15) 0.0560(11) 0.0356(8) 0.0310(11) 0.0011(9) 0.0014(8)
C5 0.137(3) 0.0657(15) 0.0509(13) 0.022(2) -0.047(2) -0.0175(12)
C6 0.090(2) 0.0454(10) 0.0658(14) 0.0030(11) -0.0370(13) -0.0164(10)
C7 0.141(3) 0.085(2) 0.0404(12) 0.046(2) 0.0033(14) 0.0168(12)
C8 0.0385(7) 0.0322(7) 0.0268(6) 0.0057(6) 0.0081(5) 0.0013(5)
C9 0.0369(7) 0.0311(7) 0.0444(8) 0.0004(6) 0.0118(6) 0.0017(6)
C10 0.0405(7) 0.0281(6) 0.0362(7) 0.0034(5) 0.0045(6) -0.0008(5)
C11 0.0304(6) 0.0355(7) 0.0267(6) 0.0047(5) 0.0005(5) 0.0004(5)
C12 0.0299(6) 0.0379(6) 0.0264(6) -0.0016(5) 0.0010(5) 0.0021(5)
C13 0.0378(7) 0.0447(8) 0.0263(6) -0.0002(6) -0.0008(6) -0.0029(6)
C14 0.0606(12) 0.0368(8) 0.0671(13) -0.0061(8) 0.0091(10) -0.0125(9)
C15 0.0467(9) 0.0510(9) 0.0290(6) 0.0016(8) -0.0079(7) 0.0023(6)
C16 0.0485(9) 0.0416(8) 0.0324(7) 0.0002(7) 0.0052(6) 0.0073(6)

loop_
_atom_site_label
_atom_site_fract_x
_atom_site_fract_y
_atom_site_fract_z
_atom_site_U_iso_or_equiv
_atom_site_thermal_displace_type
_atom_site_calc_flag
_atom_site_refinement_flags
_atom_site_occupancy
_atom_site_disorder_group
_atom_site_type_symbol
S 0.14421(5) 0.91874(4) 0.81601(3) 0.04102(12) Uani d . 1 . S
N 0.3896(2) 0.88709(14) 0.53164(10) 0.0444(4) Uani d . 1 . N
O1 0.2347(2) 0.97751(14) 0.88926(9) 0.0568(4) Uani d . 1 . O
O2 0.5133(3) 1.02400(13) 0.61450(13) 0.0700(5) Uani d . 1 . O
O3 0.2948(3) 0.7207(2) 0.47557(12) 0.0765(6) Uani d . 1 . O
C1 0.1252(2) 1.01846(13) 0.72563(10) 0.0356(3) Uani d . 1 . C
C2 0.1936(2) 1.1233(2) 0.73248(13) 0.0414(4) Uani d G 1 . C
C3 0.1756(2) 1.2012(2) 0.6635(2) 0.0493(4) Uani d G 1 . C
C4 0.0905(3) 1.1753(2) 0.58651(13) 0.0581(6) Uani d . 1 . C
C5 0.0203(5) 1.0698(3) 0.5822(2) 0.0845(10) Uani d G 1 . C
C6 0.0356(4) 0.9913(2) 0.6512(2) 0.0670(7) Uani d G 1 . C
C7 0.0754(5) 1.2613(3) 0.5107(2) 0.0887(11) Uani d G 1 . C
C8 0.2774(2) 0.82421(13) 0.76250(10) 0.0325(3) Uani d . 1 . C
C9 0.2239(2) 0.72916(14) 0.72617(12) 0.0374(3) Uani d G 1 . C
C10 0.3391(2) 0.65245(12) 0.67886(11) 0.0349(3) Uani d G 1 . C
C11 0.4468(2) 0.72360(13) 0.61668(10) 0.0308(3) Uani d G 1 . C
C12 0.5161(2) 0.82832(14) 0.66435(9) 0.0314(3) Uani d G 1 . C
C13 0.4487(2) 0.85171(15) 0.75922(11) 0.0363(3) Uani d G 1 . C
C14 0.2588(3) 0.5523(2) 0.6320(2) 0.0548(5) Uani d G 1 . C
C15 0.3651(2) 0.7725(2) 0.53340(11) 0.0422(4) Uani d . 1 . C
C16 0.4769(2) 0.9272(2) 0.60267(11) 0.0408(3) Uani d . 1 . C
H1 0.257(3) 1.139(3) 0.7947(11) 0.072(2) Uiso calc G 1 . H
H2 0.231(3) 1.2826(12) 0.674(2) 0.072(2) Uiso calc G 1 . H
H3 -0.072(3) 1.040(2) 0.5377(16) 0.072(2) Uiso calc G 1 . H
H4 -0.018(4) 0.9086(12) 0.648(2) 0.072(2) Uiso calc G 1 . H
H5 -0.0161(18) 1.2070(16) 0.4847(16) 0.072(2) Uiso calc G 1 . H
H6 0.164(2) 1.2737(18) 0.4591(12) 0.072(2) Uiso calc G 1 . H
H7 0.026(2) 1.3421(9) 0.5294(15) 0.072(2) Uiso calc G 1 . H
H8 0.0999(8) 0.713(3) 0.718(2) 0.072(2) Uiso calc G 1 . H
H9 0.420(3) 0.619(2) 0.7286(15) 0.072(2) Uiso calc G 1 . H
H10 0.543(2) 0.674(2) 0.5911(19) 0.072(2) Uiso calc G 1 . H
H11 0.6430(2) 0.831(3) 0.6664(19) 0.072(2) Uiso calc G 1 . H
H12 0.476(3) 0.9378(7) 0.7782(17) 0.072(2) Uiso calc G 1 . H
H13 0.500(3) 0.7943(16) 0.8078(14) 0.072(2) Uiso calc G 1 . H
H14 0.341(2) 0.5007(16) 0.5947(12) 0.072(2) Uiso calc G 1 . H
H15 0.1710(18) 0.5854(19) 0.5862(11) 0.072(2) Uiso calc G 1 . H
H16 0.202(2) 0.5016(16) 0.6835(12) 0.072(2) Uiso calc G 1 . H
H17 0.349(4) 0.924(3) 0.488(2) 0.072(2) Uiso d . 1 . H

loop_
_geom_bond_atom_site_label_1
_geom_bond_atom_site_label_2
_geom_bond_site_symmetry_2
_geom_bond_distance
_geom_bond_publ_flag
S O1 . 1.498(2) yes
S C8 . 1.7766(15) yes
S C1 . 1.787(2) yes
C1 C2 . 1.373(2) yes
C1 C6 . 1.375(3) yes
C2 C3 . 1.380(3) yes
C3 C4 . 1.382(3) yes
C4 C5 . 1.384(5) yes
C4 C7 . 1.517(3) yes
C5 C6 . 1.383(4) yes
C8 C9 . 1.325(2) yes
C8 C13 . 1.495(2) yes
C9 C10 . 1.507(2) yes
C10 C14 . 1.532(3) yes
C10 C11 . 1.545(2) yes
C11 C15 . 1.525(2) yes
C11 C12 . 1.541(2) yes
C12 C16 . 1.518(2) yes
C12 C13 . 1.538(2) yes
C15 O3 . 1.209(2) yes
C15 N . 1.370(3) yes
C16 O2 . 1.197(3) yes
C16 N . 1.370(2) yes

loop_
_cod_related_entry_id
_cod_related_entry_database
_cod_related_entry_code
1 ChemSpider 21187467
